data_7008767
loop_
_publ_author_name
'Westra, Arjan N.'
'Bourne, Susan A.'
'Koch, Klaus R.'

_publ_section_title
;
 First metallamacrocyclic complexes of Pt(iv) with
 3,3,3',3'-tetraalkyl-1,1'-phenylenedicarbonylbis(thioureas): synthesis
 by direct or electrolytic oxidative addition of I(2), Br(2) and Cl(2).
;
_journal_issue 17
_journal_name_full 'Dalton transactions (Cambridge, England : 2003)'
_journal_page_first 2916
_journal_page_last 2924
_journal_paper_doi 10.1039/b507188g
_journal_year 2005
_chemical_formula_moiety 'C36 H48 Cl4 N8 O4 Pt2 S4'
_chemical_formula_sum 'C36 H48 Cl4 N8 O4 Pt2 S4'
_chemical_formula_weight 1317.04
_chemical_name_common
;
cis-bis((mu2-3,3,3',3'-tetraethyl-1,1'-
isophthaloylbis(thioureato))di chloroplatinum(IV))
;
_chemical_name_systematic
;
cis-bis((mu2-3,3,3',3'-tetraethyl-1,1'-isophthaloylbis(thioureato))di
chloroplatinum(IV))
;
_chemical_temperature_decomposition_gt 210
_space_group_IT_number 14
_symmetry_cell_setting monoclinic
_symmetry_space_group_name_Hall '-P 2ybc'
_symmetry_space_group_name_H-M 'P 1 21/c 1'
_atom_sites_solution_hydrogens geom
_atom_sites_solution_primary heavy
_atom_sites_solution_secondary difmap
_audit_creation_method 'SHELXL-97 and enCIFer'
_cell_angle_alpha 90.00
_cell_angle_beta 107.08(3)
_cell_angle_gamma 90.00
_cell_formula_units_Z 2
_cell_length_a 9.2600(19)
_cell_length_b 17.863(4)
_cell_length_c 14.504(3)
_cell_measurement_temperature 173(2)
_cell_volume 2293.3(9)
_computing_cell_refinement 'DENZO_SMN (Otwinowski & Minor, 1997)'
_computing_data_collection 'COLLECT (Nonius, 1998)'
_computing_data_reduction 'DENZO_SMN (Otwinowski & Minor, 1997)'
_computing_molecular_graphics 'X-SEED (Barbour, 1999)'
_computing_publication_material 'X-SEED (Barbour, 1999)'
_computing_structure_refinement 'SHELXL-97 (Sheldrick, 1997)'
_computing_structure_solution 'SHELXS-97 (Sheldrick, 1990)'
_diffrn_ambient_temperature 173(2)
_diffrn_measured_fraction_theta_full 0.994
_diffrn_measured_fraction_theta_max 0.994
_diffrn_measurement_device_type 'Nonius Kappa CCD'
_diffrn_measurement_method '\f and \w scans to fill Ewald sphere'
_diffrn_radiation_monochromator graphite
_diffrn_radiation_source 'fine-focus sealed tube'
_diffrn_radiation_type MoK\a
_diffrn_radiation_wavelength 0.71073
_diffrn_reflns_av_R_equivalents 0.0804
_diffrn_reflns_av_sigmaI/netI 0.0472
_diffrn_reflns_limit_h_max 10
_diffrn_reflns_limit_h_min -11
_diffrn_reflns_limit_k_max 22
_diffrn_reflns_limit_k_min -22
_diffrn_reflns_limit_l_max 17
_diffrn_reflns_limit_l_min -17
_diffrn_reflns_number 41212
_diffrn_reflns_theta_full 26.00
_diffrn_reflns_theta_max 26.00
_diffrn_reflns_theta_min 3.72
_exptl_absorpt_coefficient_mu 6.556
_exptl_absorpt_correction_T_max 0.63
_exptl_absorpt_correction_T_min 0.53
_exptl_absorpt_correction_type empirical
_exptl_absorpt_process_details 'Scalepack (Otwinowski &Minor,1997)'
_exptl_crystal_colour Orange
_exptl_crystal_density_diffrn 1.907
_exptl_crystal_density_method 'not measured'
_exptl_crystal_description Prism
_exptl_crystal_F_000 1280
_exptl_crystal_size_max 0.12
_exptl_crystal_size_mid 0.08
_exptl_crystal_size_min 0.07
_refine_diff_density_max 1.337
_refine_diff_density_min -1.273
_refine_diff_density_rms 0.113
_refine_ls_extinction_coef 0.00049(10)
_refine_ls_extinction_expression Fc^*^=kFc[1+0.001xFc^2^\l^3^/sin(2\q)]^-1/4^
_refine_ls_extinction_method SHELXL
_refine_ls_goodness_of_fit_ref 1.048
_refine_ls_hydrogen_treatment constr
_refine_ls_matrix_type full
_refine_ls_number_parameters 344
_refine_ls_number_reflns 4480
_refine_ls_number_restraints 0
_refine_ls_restrained_S_all 1.048
_refine_ls_R_factor_all 0.0461
_refine_ls_R_factor_gt 0.0315
_refine_ls_shift/su_max 0.002
_refine_ls_shift/su_mean 0.000
_refine_ls_structure_factor_coef Fsqd
_refine_ls_weighting_details 'calc w=1/[\s^2^(Fo^2^)+(0.0183P)^2^+3.4104P] where P=(Fo^2^+2Fc^2^)/3'
_refine_ls_weighting_scheme calc
_refine_ls_wR_factor_gt 0.0606
_refine_ls_wR_factor_ref 0.0654
_reflns_number_gt 3673
_reflns_number_total 4480
_reflns_threshold_expression >2sigma(I)
_cod_data_source_file b507188g.txt
_cod_data_source_block 22MetmacPtCl4
_cod_depositor_comments
;
The following automatic conversions were performed:
'_exptl_absorpt_correction_type' value 'Empirical' changed to 'empirical'
according to '/home/saulius/struct/CIF-dictionaries/cif_core.dic'
dictionary named 'cif_core.dic' version 2.4.1 from 2010-06-29.

Automatic conversion script
Id: cif_fix_enum 1527 2010-12-29 10:47:43Z saulius 

The following automatic conversions were performed:

'_chemical_melting_point' tag was changed to
'_chemical_temperature_decomposition_gt' since the value was
specified 'more than' ('>') a certain temperature. The value '> 210
(decomp.)' was changed to '210' - it should be numeric and without a
unit designator.

Automatic conversion script
Id: cif_fix_values 1646 2011-03-28 12:23:43Z adriana 
;
_cod_original_sg_symbol_H-M P21/c
_cod_database_code 7008767

loop_
_symmetry_equiv_pos_as_xyz
'x, y, z'
'-x, y+1/2, -z+1/2'
'-x, -y, -z'
'x, -y-1/2, z-1/2'

loop_
_atom_site_label
_atom_site_type_symbol
_atom_site_fract_x
_atom_site_fract_y
_atom_site_fract_z
_atom_site_U_iso_or_equiv
_atom_site_adp_type
_atom_site_occupancy
_atom_site_symmetry_multiplicity
_atom_site_calc_flag
_atom_site_refinement_flags
_atom_site_disorder_assembly
_atom_site_disorder_group
Pt1 Pt 0.69419(2) 0.379806(11) 0.728622(13) 0.03524(10) Uani 1 1 d . . .
Cl1A Cl 0.6764(6) 0.47949(16) 0.81903(17) 0.0455(12) Uani 0.593(10) 1 d P A 6
Cl1B Cl 0.5826(11) 0.4675(2) 0.8189(3) 0.0546(19) Uani 0.407(10) 1 d P A 5
Cl2A Cl 0.7190(6) 0.2745(2) 0.6294(3) 0.0426(9) Uani 0.593(10) 1 d P A 9
Cl2B Cl 0.7733(8) 0.2993(4) 0.6404(4) 0.0443(15) Uani 0.407(10) 1 d P A 10
S1A S 0.6228(18) 0.3003(9) 0.8288(8) 0.044(2) Uani 0.593(10) 1 d P A 11
S1B S 0.631(3) 0.2844(13) 0.8129(13) 0.069(5) Uani 0.407(10) 1 d P A 12
S2A S 0.0586(4) 0.6440(2) 0.1827(4) 0.0451(11) Uani 0.593(10) 1 d P . 7
S2B S 0.0903(7) 0.6138(5) 0.1465(4) 0.056(2) Uani 0.407(10) 1 d P . 8
O1 O 0.4841(4) 0.39287(19) 0.6338(2) 0.0420(9) Uani 1 1 d . A .
O2 O 0.2431(4) 0.5433(2) 0.3578(3) 0.0626(13) Uani 1 1 d . . .
N1 N 0.3444(4) 0.3043(2) 0.6898(3) 0.0424(11) Uani 1 1 d . A .
N2 N 0.3879(5) 0.2170(3) 0.8079(3) 0.0531(13) Uani 1 1 d . . .
N3 N -0.0041(4) 0.5187(2) 0.2688(3) 0.0390(10) Uani 1 1 d . . .
N4 N -0.1628(5) 0.5520(3) 0.1240(3) 0.0687(17) Uani 1 1 d . . .
C1 C -0.0386(5) 0.3690(3) 0.4771(4) 0.0447(14) Uani 1 1 d . . .
H1 H -0.1330 0.3463 0.4731 0.054 Uiso 1 1 calc R . .
C2 C 0.0880(5) 0.3488(3) 0.5506(4) 0.0374(12) Uani 1 1 d . . .
H2 H 0.0806 0.3120 0.5963 0.045 Uiso 1 1 calc R . .
C3 C 0.2262(5) 0.3822(2) 0.5575(3) 0.0248(10) Uani 1 1 d . A .
C4 C 0.2348(5) 0.4367(2) 0.4911(3) 0.0234(9) Uani 1 1 d . . .
H4 H 0.3284 0.4609 0.4968 0.028 Uiso 1 1 calc R . .
C5 C 0.1072(5) 0.4564(2) 0.4158(3) 0.0242(10) Uani 1 1 d . . .
C6 C -0.0299(5) 0.4215(3) 0.4100(3) 0.0365(12) Uani 1 1 d . . .
H6 H -0.1177 0.4342 0.3592 0.044 Uiso 1 1 calc R . .
C31 C 0.3649(5) 0.3583(2) 0.6343(3) 0.0245(9) Uani 1 1 d . . .
C32 C 0.4417(5) 0.2720(3) 0.7670(3) 0.0320(11) Uani 1 1 d . A .
C33 C 0.4769(6) 0.1791(3) 0.8964(4) 0.0479(14) Uani 1 1 d . B .
H33A H 0.4097 0.1673 0.9364 0.058 Uiso 1 1 calc R . .
H33B H 0.5557 0.2140 0.9337 0.058 Uiso 1 1 calc R . .
C34 C 0.5506(7) 0.1091(3) 0.8786(5) 0.0692(19) Uani 1 1 d . . .
H34A H 0.4731 0.0732 0.8448 0.104 Uiso 1 1 calc R B .
H34B H 0.6100 0.0878 0.9403 0.104 Uiso 1 1 calc R . .
H34C H 0.6172 0.1202 0.8389 0.104 Uiso 1 1 calc R . .
C35 C 0.247(2) 0.1768(9) 0.7505(16) 0.046(5) Uani 0.51(3) 1 d P B 1
H35A H 0.2549 0.1224 0.7640 0.055 Uiso 0.51(3) 1 calc PR B 1
H35B H 0.2290 0.1847 0.6804 0.055 Uiso 0.51(3) 1 calc PR B 1
C36 C 0.123(3) 0.2119(8) 0.7846(11) 0.070(6) Uani 0.51(3) 1 d P B 1
H36A H 0.1448 0.2039 0.8541 0.105 Uiso 0.51(3) 1 calc PR B 1
H36B H 0.0263 0.1888 0.7507 0.105 Uiso 0.51(3) 1 calc PR B 1
H36C H 0.1188 0.2657 0.7710 0.105 Uiso 0.51(3) 1 calc PR B 1
C37 C 0.218(2) 0.2068(10) 0.7861(12) 0.045(5) Uani 0.49(3) 1 d P B 2
H37A H 0.1657 0.2556 0.7723 0.053 Uiso 0.49(3) 1 calc PR B 2
H37B H 0.1935 0.1831 0.8413 0.053 Uiso 0.49(3) 1 calc PR B 2
C38 C 0.172(2) 0.1562(9) 0.6977(15) 0.060(5) Uani 0.49(3) 1 d P B 2
H38A H 0.1920 0.1818 0.6428 0.091 Uiso 0.49(3) 1 calc PR B 2
H38B H 0.0646 0.1444 0.6822 0.091 Uiso 0.49(3) 1 calc PR B 2
H38C H 0.2313 0.1097 0.7111 0.091 Uiso 0.49(3) 1 calc PR B 2
C51 C 0.1170(5) 0.5120(2) 0.3416(3) 0.0247(10) Uani 1 1 d . . .
C52 C -0.0333(5) 0.5624(3) 0.1897(3) 0.0314(11) Uani 1 1 d . C .
C53 C -0.2081(7) 0.5896(4) 0.0297(4) 0.0592(16) Uani 1 1 d . C .
H53A H -0.1178 0.6127 0.0182 0.071 Uiso 1 1 calc R . .
H53B H -0.2476 0.5516 -0.0212 0.071 Uiso 1 1 calc R . .
C54 C -0.3231(9) 0.6474(5) 0.0219(5) 0.089(2) Uani 1 1 d . . .
H54A H -0.3987 0.6295 0.0518 0.133 Uiso 1 1 calc R C .
H54B H -0.3722 0.6586 -0.0463 0.133 Uiso 1 1 calc R . .
H54C H -0.2753 0.6929 0.0549 0.133 Uiso 1 1 calc R . .
C55 C -0.241(2) 0.4767(10) 0.1176(12) 0.073(6) Uani 0.510(14) 1 d P C 4
H55A H -0.3463 0.4840 0.0766 0.088 Uiso 0.510(14) 1 calc PR C 4
H55B H -0.2467 0.4650 0.1832 0.088 Uiso 0.510(14) 1 calc PR C 4
C56 C -0.182(2) 0.4069(8) 0.0808(11) 0.098(7) Uani 0.510(14) 1 d P C 4
H56A H -0.1781 0.4156 0.0150 0.148 Uiso 0.510(14) 1 calc PR C 4
H56B H -0.2500 0.3648 0.0811 0.148 Uiso 0.510(14) 1 calc PR C 4
H56C H -0.0808 0.3953 0.1228 0.148 Uiso 0.510(14) 1 calc PR C 4
C57 C -0.2939(12) 0.5192(9) 0.1617(10) 0.055(4) Uani 0.490(14) 1 d P C 3
H57A H -0.2696 0.5233 0.2327 0.066 Uiso 0.490(14) 1 calc PR C 3
H57B H -0.3914 0.5445 0.1310 0.066 Uiso 0.490(14) 1 calc PR C 3
C58 C -0.296(2) 0.4392(11) 0.1300(12) 0.080(6) Uani 0.490(14) 1 d P C 3
H58A H -0.3007 0.4374 0.0617 0.121 Uiso 0.490(14) 1 calc PR C 3
H58B H -0.3850 0.4140 0.1391 0.121 Uiso 0.490(14) 1 calc PR C 3
H58C H -0.2044 0.4138 0.1685 0.121 Uiso 0.490(14) 1 calc PR C 3

loop_
_atom_site_aniso_label
_atom_site_aniso_U_11
_atom_site_aniso_U_22
_atom_site_aniso_U_33
_atom_site_aniso_U_23
_atom_site_aniso_U_13
_atom_site_aniso_U_12
Pt1 0.02655(13) 0.03988(14) 0.03305(13) 0.01782(9) -0.00098(8) -0.00852(8)
Cl1A 0.047(3) 0.0477(15) 0.0435(14) -0.0017(11) 0.0161(12) 0.0000(13)
Cl1B 0.062(5) 0.067(3) 0.040(2) -0.0084(17) 0.022(2) -0.007(2)
Cl2A 0.048(2) 0.0335(19) 0.0424(15) -0.0021(13) 0.0064(15) -0.0091(14)
Cl2B 0.035(3) 0.041(4) 0.056(3) 0.001(2) 0.012(2) 0.011(2)
S1A 0.034(4) 0.063(5) 0.0274(17) 0.022(2) -0.0029(17) -0.019(3)
S1B 0.031(4) 0.076(10) 0.092(11) 0.069(8) 0.003(8) -0.004(5)
S2A 0.0295(15) 0.0475(19) 0.049(2) 0.0236(16) -0.0032(13) -0.0019(12)
S2B 0.034(3) 0.088(5) 0.033(3) 0.031(3) -0.0089(19) -0.027(3)
O1 0.0233(18) 0.054(2) 0.043(2) 0.0279(17) 0.0000(14) -0.0054(15)
O2 0.035(2) 0.077(3) 0.058(3) 0.047(2) -0.0132(18) -0.028(2)
N1 0.029(2) 0.041(3) 0.048(3) 0.023(2) -0.0035(19) -0.0080(18)
N2 0.031(2) 0.055(3) 0.060(3) 0.036(2) -0.007(2) -0.014(2)
N3 0.028(2) 0.052(3) 0.032(2) 0.015(2) 0.0016(18) -0.0051(19)
N4 0.050(3) 0.086(4) 0.048(3) 0.035(3) -0.020(2) -0.027(3)
C1 0.023(3) 0.052(3) 0.054(3) 0.024(3) 0.003(2) -0.011(2)
C2 0.030(3) 0.037(3) 0.045(3) 0.017(2) 0.010(2) -0.006(2)
C3 0.024(2) 0.025(2) 0.025(2) 0.0038(19) 0.0071(18) 0.0028(18)
C4 0.022(2) 0.023(2) 0.026(2) -0.0034(19) 0.0089(19) -0.0034(17)
C5 0.021(2) 0.026(2) 0.025(2) -0.0022(19) 0.0072(18) -0.0011(18)
C6 0.022(3) 0.044(3) 0.039(3) 0.011(2) 0.000(2) -0.002(2)
C31 0.029(3) 0.020(2) 0.025(2) 0.0013(19) 0.0083(19) 0.0020(19)
C32 0.029(3) 0.029(3) 0.038(3) 0.009(2) 0.010(2) -0.005(2)
C33 0.037(3) 0.051(4) 0.050(3) 0.029(3) 0.004(2) -0.006(2)
C34 0.065(4) 0.041(4) 0.081(5) 0.013(3) -0.011(3) -0.002(3)
C35 0.047(11) 0.029(8) 0.054(13) 0.017(8) 0.003(10) -0.007(8)
C36 0.033(11) 0.071(10) 0.098(12) 0.033(8) 0.008(8) -0.007(7)
C37 0.032(14) 0.052(10) 0.049(10) 0.028(8) 0.012(8) -0.006(8)
C38 0.057(10) 0.053(9) 0.061(11) -0.004(8) 0.002(9) -0.010(7)
C51 0.022(2) 0.025(2) 0.026(2) 0.0002(19) 0.0053(19) -0.0004(18)
C52 0.022(2) 0.041(3) 0.030(3) 0.002(2) 0.005(2) 0.001(2)
C53 0.058(4) 0.074(4) 0.029(3) 0.010(3) -0.013(3) -0.005(3)
C54 0.098(6) 0.109(6) 0.060(4) 0.029(4) 0.023(4) 0.037(5)
C55 0.066(11) 0.075(13) 0.053(9) 0.022(9) -0.022(8) -0.025(9)
C56 0.156(18) 0.046(9) 0.065(10) 0.003(7) -0.012(10) 0.004(9)
C57 0.016(6) 0.083(11) 0.065(9) 0.023(8) 0.009(5) 0.002(6)
C58 0.075(12) 0.091(15) 0.062(10) -0.011(10) 0.000(8) -0.029(10)

loop_
_atom_type_symbol
_atom_type_description
_atom_type_scat_dispersion_real
_atom_type_scat_dispersion_imag
_atom_type_scat_source
C C 0.0033 0.0016 'International Tables Vol C Tables 4.2.6.8 and 6.1.1.4'
H H 0.0000 0.0000 'International Tables Vol C Tables 4.2.6.8 and 6.1.1.4'
N N 0.0061 0.0033 'International Tables Vol C Tables 4.2.6.8 and 6.1.1.4'
O O 0.0106 0.0060 'International Tables Vol C Tables 4.2.6.8 and 6.1.1.4'
S S 0.1246 0.1234 'International Tables Vol C Tables 4.2.6.8 and 6.1.1.4'
Cl Cl 0.1484 0.1585 'International Tables Vol C Tables 4.2.6.8 and 6.1.1.4'
Pt Pt -1.7033 8.3905 'International Tables Vol C Tables 4.2.6.8 and 6.1.1.4'

loop_
_geom_angle_atom_site_label_1
_geom_angle_atom_site_label_2
_geom_angle_atom_site_label_3
_geom_angle
_geom_angle_site_symmetry_1
_geom_angle_site_symmetry_3
_geom_angle_publ_flag
O1 Pt1 O2 84.06(13) . 3_666 ?
O1 Pt1 Cl2B 95.6(2) . . ?
O2 Pt1 Cl2B 83.0(2) 3_666 . ?
O1 Pt1 Cl1A 94.82(16) . . ?
O2 Pt1 Cl1A 84.78(18) 3_666 . ?
Cl2B Pt1 Cl1A 163.06(15) . . ?
O1 Pt1 S1A 96.0(4) . . ?
O2 Pt1 S1A 176.9(3) 3_666 . ?
Cl2B Pt1 S1A 100.0(4) . . ?
Cl1A Pt1 S1A 92.1(3) . . ?
O1 Pt1 S1B 96.0(6) . . ?
O2 Pt1 S1B 173.3(5) 3_666 . ?
Cl2B Pt1 S1B 90.3(5) . . ?
Cl1A Pt1 S1B 101.9(5) . . ?
S1A Pt1 S1B 9.8(8) . . ?
O1 Pt1 S2B 166.7(3) . 3_666 ?
O2 Pt1 S2B 96.54(14) 3_666 3_666 ?
Cl2B Pt1 S2B 97.6(2) . 3_666 ?
Cl1A Pt1 S2B 72.1(2) . 3_666 ?
S1A Pt1 S2B 82.7(4) . 3_666 ?
S1B Pt1 S2B 85.0(6) . 3_666 ?
O1 Pt1 S2A 171.38(19) . 3_666 ?
O2 Pt1 S2A 92.94(14) 3_666 3_666 ?
Cl2B Pt1 S2A 75.99(16) . 3_666 ?
Cl1A Pt1 S2A 92.96(12) . 3_666 ?
S1A Pt1 S2A 87.5(4) . 3_666 ?
S1B Pt1 S2A 86.0(6) . 3_666 ?
S2B Pt1 S2A 21.66(18) 3_666 3_666 ?
O1 Pt1 Cl2A 85.77(16) . . ?
O2 Pt1 Cl2A 93.62(17) 3_666 . ?
Cl2B Pt1 Cl2A 15.27(16) . . ?
Cl1A Pt1 Cl2A 178.23(11) . . ?
S1A Pt1 Cl2A 89.5(3) . . ?
S1B Pt1 Cl2A 79.7(5) . . ?
S2B Pt1 Cl2A 107.4(3) 3_666 . ?
S2A Pt1 Cl2A 86.36(13) 3_666 . ?
O1 Pt1 Cl1B 79.6(2) . . ?
O2 Pt1 Cl1B 97.9(2) 3_666 . ?
Cl2B Pt1 Cl1B 174.93(16) . . ?
Cl1A Pt1 Cl1B 21.31(10) . . ?
S1A Pt1 Cl1B 79.0(4) . . ?
S1B Pt1 Cl1B 88.7(5) . . ?
S2B Pt1 Cl1B 87.2(2) 3_666 . ?
S2A Pt1 Cl1B 108.87(14) 3_666 . ?
Cl2A Pt1 Cl1B 160.26(16) . . ?
C32 S1A Pt1 105.8(6) . . ?
C32 S1B Pt1 106.6(11) . . ?
C52 S2A Pt1 103.8(2) . 3_666 ?
C52 S2B Pt1 105.0(3) . 3_666 ?
C31 O1 Pt1 126.9(3) . . ?
C51 O2 Pt1 126.8(3) . 3_666 ?
C31 N1 C32 130.4(4) . . ?
C32 N2 C33 123.1(4) . . ?
C32 N2 C35 119.0(7) . . ?
C33 N2 C35 115.8(6) . . ?
C32 N2 C37 120.0(6) . . ?
C33 N2 C37 114.0(6) . . ?
C51 N3 C52 130.9(4) . . ?
C52 N4 C53 124.3(5) . . ?
C52 N4 C55 119.3(7) . . ?
C53 N4 C55 110.3(7) . . ?
C52 N4 C57 115.7(6) . . ?
C53 N4 C57 116.9(6) . . ?
C6 C1 C2 120.9(4) . . ?
C6 C1 H1 119.6 . . ?
C2 C1 H1 119.6 . . ?
C1 C2 C3 119.9(4) . . ?
C1 C2 H2 120.0 . . ?
C3 C2 H2 120.0 . . ?
C2 C3 C4 119.4(4) . . ?
C2 C3 C31 120.2(4) . . ?
C4 C3 C31 120.4(4) . . ?
C3 C4 C5 120.7(4) . . ?
C3 C4 H4 119.7 . . ?
C5 C4 H4 119.7 . . ?
C6 C5 C4 118.7(4) . . ?
C6 C5 C51 120.2(4) . . ?
C4 C5 C51 121.0(4) . . ?
C1 C6 C5 120.3(4) . . ?
C1 C6 H6 119.8 . . ?
C5 C6 H6 119.8 . . ?
O1 C31 N1 130.5(4) . . ?
O1 C31 C3 114.5(4) . . ?
N1 C31 C3 115.0(4) . . ?
N2 C32 N1 116.5(4) . . ?
N2 C32 S1B 113.9(9) . . ?
N1 C32 S1B 129.2(8) . . ?
N2 C32 S1A 114.9(6) . . ?
N1 C32 S1A 128.1(6) . . ?
N2 C33 C34 113.9(5) . . ?
N2 C33 H33A 108.8 . . ?
C34 C33 H33A 108.8 . . ?
N2 C33 H33B 108.8 . . ?
C34 C33 H33B 108.8 . . ?
H33A C33 H33B 107.7 . . ?
C33 C34 H34A 109.5 . . ?
C33 C34 H34B 109.5 . . ?
H34A C34 H34B 109.5 . . ?
C33 C34 H34C 109.5 . . ?
H34A C34 H34C 109.5 . . ?
H34B C34 H34C 109.5 . . ?
N2 C35 C36 103.7(17) . . ?
N2 C35 H35A 111.0 . . ?
C36 C35 H35A 111.0 . . ?
N2 C35 H35B 111.0 . . ?
C36 C35 H35B 111.0 . . ?
H35A C35 H35B 109.0 . . ?
N2 C37 C38 105.2(18) . . ?
N2 C37 H37A 110.7 . . ?
C38 C37 H37A 110.7 . . ?
N2 C37 H37B 110.7 . . ?
C38 C37 H37B 110.7 . . ?
H37A C37 H37B 108.8 . . ?
C37 C38 H38A 109.5 . . ?
C37 C38 H38B 109.5 . . ?
H38A C38 H38B 109.5 . . ?
C37 C38 H38C 109.5 . . ?
H38A C38 H38C 109.5 . . ?
H38B C38 H38C 109.5 . . ?
O2 C51 N3 130.2(4) . . ?
O2 C51 C5 114.5(4) . . ?
N3 C51 C5 115.3(4) . . ?
N4 C52 N3 116.8(4) . . ?
N4 C52 S2A 116.4(4) . . ?
N3 C52 S2A 124.5(4) . . ?
N4 C52 S2B 112.0(4) . . ?
N3 C52 S2B 129.0(4) . . ?
C54 C53 N4 113.4(6) . . ?
C54 C53 H53A 108.9 . . ?
N4 C53 H53A 108.9 . . ?
C54 C53 H53B 108.9 . . ?
N4 C53 H53B 108.9 . . ?
H53A C53 H53B 107.7 . . ?
C53 C54 H54A 109.5 . . ?
C53 C54 H54B 109.5 . . ?
H54A C54 H54B 109.5 . . ?
C53 C54 H54C 109.5 . . ?
H54A C54 H54C 109.5 . . ?
H54B C54 H54C 109.5 . . ?
N4 C55 C56 122.3(16) . . ?
N4 C55 H55A 106.8 . . ?
C56 C55 H55A 106.8 . . ?
N4 C55 H55B 106.8 . . ?
C56 C55 H55B 106.8 . . ?
H55A C55 H55B 106.6 . . ?
C58 C57 N4 101.0(12) . . ?
C58 C57 H57A 111.6 . . ?
N4 C57 H57A 111.6 . . ?
C58 C57 H57B 111.6 . . ?
N4 C57 H57B 111.6 . . ?
H57A C57 H57B 109.4 . . ?

loop_
_geom_bond_atom_site_label_1
_geom_bond_atom_site_label_2
_geom_bond_distance
_geom_bond_site_symmetry_2
_geom_bond_publ_flag
Pt1 O1 2.040(3) . ?
Pt1 O2 2.055(3) 3_666 ?
Pt1 Cl2B 2.189(6) . ?
Pt1 Cl1A 2.246(2) . ?
Pt1 S1A 2.265(15) . ?
Pt1 S1B 2.27(2) . ?
Pt1 S2B 2.270(4) 3_666 ?
Pt1 S2A 2.312(3) 3_666 ?
Pt1 Cl2A 2.420(4) . ?
Pt1 Cl1B 2.456(5) . ?
S1A C32 1.729(15) . ?
S1B C32 1.70(2) . ?
S2A C52 1.707(6) . ?
S2A Pt1 2.312(3) 3_666 ?
S2B C52 1.724(6) . ?
S2B Pt1 2.270(4) 3_666 ?
O1 C31 1.267(5) . ?
O2 C51 1.253(5) . ?
O2 Pt1 2.055(3) 3_666 ?
N1 C31 1.304(6) . ?
N1 C32 1.344(6) . ?
N2 C32 1.319(6) . ?
N2 C33 1.470(6) . ?
N2 C35 1.51(2) . ?
N2 C37 1.52(2) . ?
N3 C51 1.301(6) . ?
N3 C52 1.347(6) . ?
N4 C52 1.307(6) . ?
N4 C53 1.470(7) . ?
N4 C55 1.517(16) . ?
N4 C57 1.583(12) . ?
C1 C6 1.372(6) . ?
C1 C2 1.381(7) . ?
C1 H1 0.9500 . ?
C2 C3 1.388(6) . ?
C2 H2 0.9500 . ?
C3 C4 1.389(6) . ?
C3 C31 1.494(6) . ?
C4 C5 1.398(6) . ?
C4 H4 0.9500 . ?
C5 C6 1.394(6) . ?
C5 C51 1.487(6) . ?
C6 H6 0.9500 . ?
C33 C34 1.483(8) . ?
C33 H33A 0.9900 . ?
C33 H33B 0.9900 . ?
C34 H34A 0.9800 . ?
C34 H34B 0.9800 . ?
C34 H34C 0.9800 . ?
C35 C36 1.51(3) . ?
C35 H35A 0.9900 . ?
C35 H35B 0.9900 . ?
C36 H36A 0.9800 . ?
C36 H36B 0.9800 . ?
C36 H36C 0.9800 . ?
C37 C38 1.52(3) . ?
C37 H37A 0.9900 . ?
C37 H37B 0.9900 . ?
C38 H38A 0.9800 . ?
C38 H38B 0.9800 . ?
C38 H38C 0.9800 . ?
C53 C54 1.465(9) . ?
C53 H53A 0.9900 . ?
C53 H53B 0.9900 . ?
C54 H54A 0.9800 . ?
C54 H54B 0.9800 . ?
C54 H54C 0.9800 . ?
C55 C56 1.52(2) . ?
C55 H55A 0.9900 . ?
C55 H55B 0.9900 . ?
C56 H56A 0.9800 . ?
C56 H56B 0.9800 . ?
C56 H56C 0.9800 . ?
C57 C58 1.50(2) . ?
C57 H57A 0.9900 . ?
C57 H57B 0.9900 . ?
C58 H58A 0.9800 . ?
C58 H58B 0.9800 . ?
C58 H58C 0.9800 . ?

loop_
_geom_torsion_atom_site_label_1
_geom_torsion_atom_site_label_2
_geom_torsion_atom_site_label_3
_geom_torsion_atom_site_label_4
_geom_torsion
_geom_torsion_site_symmetry_1
_geom_torsion_site_symmetry_2
_geom_torsion_site_symmetry_3
_geom_torsion_site_symmetry_4
_geom_torsion_publ_flag
O1 Pt1 S1A C32 13.0(6) . . . . ?
Cl2B Pt1 S1A C32 -83.7(7) . . . . ?
Cl1A Pt1 S1A C32 108.1(6) . . . . ?
S1B Pt1 S1A C32 -78(5) . . . . ?
S2B Pt1 S1A C32 179.7(7) 3_666 . . . ?
S2A Pt1 S1A C32 -159.0(6) 3_666 . . . ?
Cl2A Pt1 S1A C32 -72.7(6) . . . . ?
Cl1B Pt1 S1A C32 91.2(7) . . . . ?
O1 Pt1 S1B C32 -4.5(9) . . . . ?
Cl2B Pt1 S1B C32 -100.1(9) . . . . ?
Cl1A Pt1 S1B C32 91.8(9) . . . . ?
S1A Pt1 S1B C32 86(6) . . . . ?
S2B Pt1 S1B C32 162.2(11) 3_666 . . . ?
S2A Pt1 S1B C32 -176.1(10) 3_666 . . . ?
Cl2A Pt1 S1B C32 -89.0(9) . . . . ?
Cl1B Pt1 S1B C32 74.9(9) . . . . ?
O2 Pt1 O1 C31 177.1(4) 3_666 . . . ?
Cl2B Pt1 O1 C31 94.8(4) . . . . ?
Cl1A Pt1 O1 C31 -98.6(4) . . . . ?
S1A Pt1 O1 C31 -6.0(5) . . . . ?
S1B Pt1 O1 C31 3.9(6) . . . . ?
S2B Pt1 O1 C31 -89.5(7) 3_666 . . . ?
Cl2A Pt1 O1 C31 83.1(4) . . . . ?
Cl1B Pt1 O1 C31 -83.6(4) . . . . ?
C6 C1 C2 C3 0.6(8) . . . . ?
C1 C2 C3 C4 1.0(7) . . . . ?
C1 C2 C3 C31 -177.4(5) . . . . ?
C2 C3 C4 C5 -2.1(6) . . . . ?
C31 C3 C4 C5 176.3(4) . . . . ?
C3 C4 C5 C6 1.5(6) . . . . ?
C3 C4 C5 C51 -177.1(4) . . . . ?
C2 C1 C6 C5 -1.1(8) . . . . ?
C4 C5 C6 C1 0.1(7) . . . . ?
C51 C5 C6 C1 178.7(4) . . . . ?
Pt1 O1 C31 N1 -3.8(7) . . . . ?
Pt1 O1 C31 C3 177.7(3) . . . . ?
C32 N1 C31 O1 4.5(9) . . . . ?
C32 N1 C31 C3 -176.9(5) . . . . ?
C2 C3 C31 O1 -179.7(4) . . . . ?
C4 C3 C31 O1 1.8(6) . . . . ?
C2 C3 C31 N1 1.5(6) . . . . ?
C4 C3 C31 N1 -176.9(4) . . . . ?
C33 N2 C32 N1 -176.1(5) . . . . ?
C35 N2 C32 N1 20.8(11) . . . . ?
C37 N2 C32 N1 -16.4(11) . . . . ?
C33 N2 C32 S1B 10.7(10) . . . . ?
C35 N2 C32 S1B -152.4(11) . . . . ?
C37 N2 C32 S1B 170.4(12) . . . . ?
C33 N2 C32 S1A -3.5(9) . . . . ?
C35 N2 C32 S1A -166.6(10) . . . . ?
C37 N2 C32 S1A 156.2(10) . . . . ?
C31 N1 C32 N2 -178.9(5) . . . . ?
C31 N1 C32 S1B -6.9(13) . . . . ?
C31 N1 C32 S1A 9.7(10) . . . . ?
Pt1 S1B C32 N2 178.9(6) . . . . ?
Pt1 S1B C32 N1 6.8(14) . . . . ?
Pt1 S1B C32 S1A -83(6) . . . . ?
Pt1 S1A C32 N2 170.7(5) . . . . ?
Pt1 S1A C32 N1 -17.7(9) . . . . ?
Pt1 S1A C32 S1B 82(5) . . . . ?
C32 N2 C33 C34 -95.5(7) . . . . ?
C35 N2 C33 C34 68.1(10) . . . . ?
C37 N2 C33 C34 103.7(10) . . . . ?
C32 N2 C35 C36 -100.0(11) . . . . ?
C33 N2 C35 C36 95.7(10) . . . . ?
C37 N2 C35 C36 1.1(12) . . . . ?
C32 N2 C37 C38 88.6(12) . . . . ?
C33 N2 C37 C38 -109.9(9) . . . . ?
C35 N2 C37 C38 -9.2(13) . . . . ?
Pt1 O2 C51 N3 0.3(8) 3_666 . . . ?
Pt1 O2 C51 C5 177.6(3) 3_666 . . . ?
C52 N3 C51 O2 -1.9(9) . . . . ?
C52 N3 C51 C5 -179.2(5) . . . . ?
C6 C5 C51 O2 175.4(4) . . . . ?
C4 C5 C51 O2 -6.0(6) . . . . ?
C6 C5 C51 N3 -6.9(6) . . . . ?
C4 C5 C51 N3 171.7(4) . . . . ?
C53 N4 C52 N3 -174.4(5) . . . . ?
C55 N4 C52 N3 -24.4(13) . . . . ?
C57 N4 C52 N3 26.4(10) . . . . ?
C53 N4 C52 S2A 22.2(8) . . . . ?
C55 N4 C52 S2A 172.1(11) . . . . ?
C57 N4 C52 S2A -137.0(8) . . . . ?
C53 N4 C52 S2B -9.5(9) . . . . ?
C55 N4 C52 S2B 140.5(12) . . . . ?
C57 N4 C52 S2B -168.7(9) . . . . ?
C51 N3 C52 N4 174.2(5) . . . . ?
C51 N3 C52 S2A -23.9(8) . . . . ?
C51 N3 C52 S2B 12.3(10) . . . . ?
Pt1 S2A C52 N4 -160.4(4) 3_666 . . . ?
Pt1 S2A C52 N3 37.6(6) 3_666 . . . ?
Pt1 S2A C52 S2B -72.1(4) 3_666 . . . ?
Pt1 S2B C52 N4 -178.1(5) 3_666 . . . ?
Pt1 S2B C52 N3 -15.5(9) 3_666 . . . ?
Pt1 S2B C52 S2A 76.9(4) 3_666 . . . ?
C52 N4 C53 C54 -107.1(8) . . . . ?
C55 N4 C53 C54 100.6(12) . . . . ?
C57 N4 C53 C54 51.9(10) . . . . ?
C52 N4 C55 C56 -71.3(14) . . . . ?
C53 N4 C55 C56 82.5(13) . . . . ?
C57 N4 C55 C56 -169.4(18) . . . . ?
C52 N4 C57 C58 -103.3(10) . . . . ?
C53 N4 C57 C58 95.9(10) . . . . ?
C55 N4 C57 C58 3.4(11) . . . . ?
